data_7057104
loop_
_publ_author_name
'Jeannin, Olivier'
'Huynh, Huu-Tri'
'Riel, Asia Marie S.'
'Fourmigu\'e, Marc'

_publ_section_title
;
 Chalcogen bonding interactions in organic selenocyanates: from
 cooperativity to chelation
;
_journal_issue 13
_journal_name_full 'New Journal of Chemistry'
_journal_page_first 10502
_journal_paper_doi 10.1039/C8NJ00554K
_journal_volume 42
_journal_year 2018
_chemical_formula_moiety 'C12 H9 N3 Se3'
_chemical_formula_sum 'C12 H9 N3 Se3'
_chemical_formula_weight 432.10
_space_group_IT_number 14
_space_group_name_Hall '-P 2yn'
_space_group_name_H-M_alt 'P 1 21/n 1'
_symmetry_cell_setting monoclinic
_symmetry_Int_Tables_number 14
_symmetry_space_group_name_Hall '-P 2yn'
_symmetry_space_group_name_H-M 'P 1 21/n 1'
_atom_sites_solution_hydrogens geom
_audit_conform_dict_location ftp://ftp.iucr.org/pub/cif_core.dic
_audit_conform_dict_name cif_core.dic
_audit_conform_dict_version 2.4.3
_audit_creation_date 2017-02-22T09:24:08-00:00
_audit_creation_method 'WinGX routine CIF_UPDATE'
_audit_update_record
;
2018-01-31 deposited with the CCDC.
2018-03-05 downloaded from the CCDC.
;
_cell_angle_alpha 90
_cell_angle_beta 93.046(2)
_cell_angle_gamma 90
_cell_formula_units_Z 4
_cell_length_a 5.9630(2)
_cell_length_b 23.1856(8)
_cell_length_c 10.0548(4)
_cell_measurement_reflns_used 2739
_cell_measurement_temperature 296(2)
_cell_measurement_theta_max 26.3
_cell_measurement_theta_min 2.68
_cell_measurement_wavelength 0.71073
_cell_volume 1388.17(9)
_computing_cell_refinement 'Bruker APEX2 (Bruker, 2014)'
_computing_data_collection 'Bruker APEX2 (Bruker, 2014)'
_computing_data_reduction 'Bruker APEX2 (Bruker, 2014)'
_computing_molecular_graphics 'Ortep for Windows (Farrugia, 2012)'
_computing_publication_material 'WinGX publication routines (Farrugia, 2012)'
_computing_structure_refinement 'SHELXL-2014/7 (Sheldrick, 2014)'
_computing_structure_solution 'SIR-92 (Altomare et al., 1994)'
_diffrn_ambient_temperature 296(2)
_diffrn_detector 'CCD plate'
_diffrn_measured_fraction_theta_full 1
_diffrn_measured_fraction_theta_max 0.998
_diffrn_measurement_device_type 'APEXII, Bruker-AXS'
_diffrn_measurement_method 'CCD rotation images, thick slices'
_diffrn_orient_matrix_UB_11 0.130423
_diffrn_orient_matrix_UB_12 -0.019356
_diffrn_orient_matrix_UB_13 -0.03986
_diffrn_orient_matrix_UB_21 0.063849
_diffrn_orient_matrix_UB_22 0.038535
_diffrn_orient_matrix_UB_23 -0.021768
_diffrn_orient_matrix_UB_31 0.084359
_diffrn_orient_matrix_UB_32 0.000759
_diffrn_orient_matrix_UB_33 0.088638
_diffrn_radiation_probe x-ray
_diffrn_radiation_source 'fine-focus sealed tube'
_diffrn_radiation_type MoK\a
_diffrn_radiation_wavelength 0.71073
_diffrn_reflns_av_R_equivalents 0.0346
_diffrn_reflns_av_unetI/netI 0.0469
_diffrn_reflns_Laue_measured_fraction_full 1
_diffrn_reflns_Laue_measured_fraction_max 0.998
_diffrn_reflns_limit_h_max 7
_diffrn_reflns_limit_h_min -7
_diffrn_reflns_limit_k_max 30
_diffrn_reflns_limit_k_min -28
_diffrn_reflns_limit_l_max 8
_diffrn_reflns_limit_l_min -13
_diffrn_reflns_number 9778
_diffrn_reflns_point_group_measured_fraction_full 1
_diffrn_reflns_point_group_measured_fraction_max 0.998
_diffrn_reflns_theta_full 25.242
_diffrn_reflns_theta_max 27.491
_diffrn_reflns_theta_min 1.757
_diffrn_standards_number 0
_exptl_absorpt_coefficient_mu 7.933
_exptl_absorpt_correction_T_max 0.924
_exptl_absorpt_correction_T_min 0.627
_exptl_absorpt_correction_type multi-scan
_exptl_absorpt_process_details
;
  [Sheldrick, G.M. (2014). SADABS Bruker AXS Inc., Madison, Wisconsin, USA]
;
_exptl_crystal_colour colorless
_exptl_crystal_density_diffrn 2.068
_exptl_crystal_density_method 'not measured'
_exptl_crystal_description prism
_exptl_crystal_F_000 816
_exptl_crystal_size_max 0.10
_exptl_crystal_size_mid 0.05
_exptl_crystal_size_min 0.01
_refine_diff_density_max 0.765
_refine_diff_density_min -0.727
_refine_diff_density_rms 0.12
_refine_ls_extinction_method none
_refine_ls_goodness_of_fit_ref 1.097
_refine_ls_hydrogen_treatment constr
_refine_ls_matrix_type full
_refine_ls_number_constraints 0
_refine_ls_number_parameters 163
_refine_ls_number_reflns 3183
_refine_ls_number_restraints 0
_refine_ls_restrained_S_all 1.097
_refine_ls_R_factor_all 0.0807
_refine_ls_R_factor_gt 0.0513
_refine_ls_shift/su_max 0.001
_refine_ls_shift/su_mean 0
_refine_ls_structure_factor_coef Fsqd
_refine_ls_weighting_details 'w=1/[\s^2^(Fo^2^)+(0.0297P)^2^+5.0843P] where P=(Fo^2^+2Fc^2^)/3'
_refine_ls_weighting_scheme calc
_refine_ls_wR_factor_gt 0.0979
_refine_ls_wR_factor_ref 0.1066
_reflns_Friedel_coverage 0
_reflns_number_gt 2299
_reflns_number_total 3183
_reflns_threshold_expression 'I > 2\s(I)'
_cod_data_source_file c8nj00554k1.cif
_cod_data_source_block 1a
_cod_depositor_comments 'Adding full bibliography for 7057104--7057109.cif.'
_cod_original_sg_symbol_H-M 'P 21/n'
_cod_database_code 7057104

loop_
_symmetry_equiv_pos_as_xyz
'x, y, z'
'-x+1/2, y+1/2, -z+1/2'
'-x, -y, -z'
'x-1/2, -y-1/2, z-1/2'

loop_
_atom_site_label
_atom_site_type_symbol
_atom_site_fract_x
_atom_site_fract_y
_atom_site_fract_z
_atom_site_U_iso_or_equiv
_atom_site_adp_type
_atom_site_occupancy
_atom_site_site_symmetry_order
_atom_site_calc_flag
_atom_site_refinement_flags_posn
_atom_site_refinement_flags_adp
C1 C 0.1873(8) 0.6085(2) -0.2010(5) 0.0286(12) Uani 1 1 d . .
C2 C -0.0016(8) 0.5818(3) -0.2603(5) 0.0312(12) Uani 1 1 d . .
H2 H -0.027 0.5429 -0.2447 0.037 Uiso 1 1 calc R U
C3 C -0.1539(8) 0.6129(3) -0.3431(5) 0.0301(12) Uani 1 1 d . .
C4 C -0.1152(9) 0.6702(3) -0.3646(5) 0.0347(13) Uani 1 1 d . .
H4 H -0.2166 0.691 -0.4195 0.042 Uiso 1 1 calc R U
C5 C 0.0712(10) 0.6984(3) -0.3069(6) 0.0360(13) Uani 1 1 d . .
C6 C 0.2220(9) 0.6668(3) -0.2245(5) 0.0346(13) Uani 1 1 d . .
H6 H 0.3473 0.6851 -0.1848 0.042 Uiso 1 1 calc R U
C7 C 0.3532(9) 0.5746(3) -0.1149(5) 0.0353(13) Uani 1 1 d . .
H7A H 0.5037 0.5863 -0.1354 0.042 Uiso 1 1 calc R U
H7B H 0.3373 0.5341 -0.1374 0.042 Uiso 1 1 calc R U
C8 C 0.0130(9) 0.5761(3) 0.0722(5) 0.0382(14) Uani 1 1 d . .
C9 C -0.3474(9) 0.5824(3) -0.4117(5) 0.0396(14) Uani 1 1 d . .
H9A H -0.4843 0.6035 -0.3972 0.047 Uiso 1 1 calc R U
H9B H -0.3617 0.5443 -0.3729 0.047 Uiso 1 1 calc R U
C10 C -0.0023(9) 0.5682(3) -0.5954(6) 0.0386(14) Uani 1 1 d . .
C11 C 0.1140(11) 0.7600(3) -0.3375(7) 0.0498(17) Uani 1 1 d . .
H11A H 0.1645 0.7795 -0.256 0.06 Uiso 1 1 calc R U
H11B H -0.0261 0.7778 -0.3692 0.06 Uiso 1 1 calc R U
C12 C 0.1926(13) 0.7294(3) -0.6019(8) 0.0542(18) Uani 1 1 d . .
N1 N -0.1757(8) 0.5712(3) 0.0720(6) 0.0579(16) Uani 1 1 d . .
N2 N 0.1854(8) 0.5641(3) -0.5938(5) 0.0555(16) Uani 1 1 d . .
N3 N 0.1079(13) 0.7048(3) -0.6880(8) 0.079(2) Uani 1 1 d . .
Se1 Se 0.32033(9) 0.58377(3) 0.07838(5) 0.03854(18) Uani 1 1 d . .
Se2 Se -0.31277(9) 0.57438(3) -0.60634(5) 0.03952(19) Uani 1 1 d . .
Se3 Se 0.33921(14) 0.77190(3) -0.47185(9) 0.0637(3) Uani 1 1 d . .

loop_
_atom_site_aniso_label
_atom_site_aniso_U_11
_atom_site_aniso_U_22
_atom_site_aniso_U_33
_atom_site_aniso_U_23
_atom_site_aniso_U_13
_atom_site_aniso_U_12
C1 0.023(3) 0.042(3) 0.021(3) 0.001(2) 0.001(2) 0.004(2)
C2 0.030(3) 0.043(3) 0.022(3) -0.003(2) 0.010(2) -0.009(3)
C3 0.022(3) 0.046(4) 0.023(3) -0.005(2) 0.005(2) 0.005(2)
C4 0.029(3) 0.045(4) 0.029(3) -0.002(3) -0.004(2) 0.011(3)
C5 0.038(3) 0.036(3) 0.034(3) -0.001(3) 0.006(3) 0.003(3)
C6 0.029(3) 0.045(4) 0.030(3) -0.009(3) 0.004(2) -0.005(3)
C7 0.027(3) 0.054(4) 0.025(3) -0.001(3) 0.003(2) 0.006(3)
C8 0.029(3) 0.056(4) 0.029(3) 0.005(3) 0.002(2) 0.001(3)
C9 0.029(3) 0.069(4) 0.021(3) -0.012(3) 0.004(2) -0.003(3)
C10 0.031(3) 0.056(4) 0.030(3) -0.008(3) 0.004(2) 0.000(3)
C11 0.054(4) 0.044(4) 0.052(4) -0.001(3) 0.010(3) 0.008(3)
C12 0.063(5) 0.043(4) 0.057(5) 0.001(4) 0.015(4) 0.000(4)
N1 0.030(3) 0.094(5) 0.050(3) 0.010(3) 0.005(2) -0.002(3)
N2 0.028(3) 0.093(5) 0.046(3) -0.005(3) 0.005(2) 0.005(3)
N3 0.093(5) 0.079(5) 0.066(5) 0.008(4) 0.008(4) -0.004(4)
Se1 0.0239(3) 0.0667(4) 0.0247(3) 0.0016(3) -0.0017(2) -0.0034(3)
Se2 0.0223(3) 0.0703(5) 0.0257(3) -0.0058(3) -0.0018(2) 0.0010(3)
Se3 0.0653(5) 0.0594(5) 0.0679(5) 0.0061(4) 0.0159(4) -0.0136(4)

loop_
_atom_type_symbol
_atom_type_description
_atom_type_scat_dispersion_real
_atom_type_scat_dispersion_imag
_atom_type_scat_source
C C 0.0033 0.0016 'International Tables Vol C Tables 4.2.6.8 and 6.1.1.4'
H H 0 0 'International Tables Vol C Tables 4.2.6.8 and 6.1.1.4'
N N 0.0061 0.0033 'International Tables Vol C Tables 4.2.6.8 and 6.1.1.4'
Se Se -0.0929 2.2259 'International Tables Vol C Tables 4.2.6.8 and 6.1.1.4'

loop_
_geom_angle_atom_site_label_1
_geom_angle_atom_site_label_2
_geom_angle_atom_site_label_3
_geom_angle
C6 C1 C2 118.9(5)
C6 C1 C7 120.5(5)
C2 C1 C7 120.6(5)
C1 C2 C3 120.8(5)
C1 C2 H2 119.6
C3 C2 H2 119.6
C4 C3 C2 119.0(5)
C4 C3 C9 121.4(5)
C2 C3 C9 119.6(5)
C3 C4 C5 121.9(5)
C3 C4 H4 119.1
C5 C4 H4 119.1
C4 C5 C6 118.5(5)
C4 C5 C11 120.5(6)
C6 C5 C11 120.9(5)
C1 C6 C5 120.9(5)
C1 C6 H6 119.5
C5 C6 H6 119.5
C1 C7 Se1 114.5(4)
C1 C7 H7A 108.6
Se1 C7 H7A 108.6
C1 C7 H7B 108.6
Se1 C7 H7B 108.6
H7A C7 H7B 107.6
N1 C8 Se1 178.1(5)
C3 C9 Se2 112.4(4)
C3 C9 H9A 109.1
Se2 C9 H9A 109.1
C3 C9 H9B 109.1
Se2 C9 H9B 109.1
H9A C9 H9B 107.9
N2 C10 Se2 177.3(5)
C5 C11 Se3 113.9(4)
C5 C11 H11A 108.8
Se3 C11 H11A 108.8
C5 C11 H11B 108.8
Se3 C11 H11B 108.8
H11A C11 H11B 107.7
N3 C12 Se3 176.0(7)
C8 Se1 C7 96.1(2)
C10 Se2 C9 96.0(2)
C12 Se3 C11 95.6(3)

loop_
_geom_bond_atom_site_label_1
_geom_bond_atom_site_label_2
_geom_bond_distance
C1 C6 1.390(8)
C1 C2 1.391(7)
C1 C7 1.501(7)
C2 C3 1.399(7)
C2 H2 0.93
C3 C4 1.369(8)
C3 C9 1.491(8)
C4 C5 1.389(8)
C4 H4 0.93
C5 C6 1.397(8)
C5 C11 1.487(8)
C6 H6 0.93
C7 Se1 1.975(5)
C7 H7A 0.97
C7 H7B 0.97
C8 N1 1.131(7)
C8 Se1 1.839(6)
C9 Se2 1.987(5)
C9 H9A 0.97
C9 H9B 0.97
C10 N2 1.123(7)
C10 Se2 1.854(6)
C11 Se3 1.974(6)
C11 H11A 0.97
C11 H11B 0.97
C12 N3 1.132(9)
C12 Se3 1.823(9)

loop_
_geom_torsion_atom_site_label_1
_geom_torsion_atom_site_label_2
_geom_torsion_atom_site_label_3
_geom_torsion_atom_site_label_4
_geom_torsion
C6 C1 C2 C3 0.4(7)
C7 C1 C2 C3 -178.4(4)
C1 C2 C3 C4 -0.4(7)
C1 C2 C3 C9 176.4(4)
C2 C3 C4 C5 0.2(8)
C9 C3 C4 C5 -176.5(5)
C3 C4 C5 C6 -0.2(8)
C3 C4 C5 C11 177.1(5)
C2 C1 C6 C5 -0.4(8)
C7 C1 C6 C5 178.5(5)
C4 C5 C6 C1 0.3(8)
C11 C5 C6 C1 -177.0(5)
C6 C1 C7 Se1 80.9(6)
C2 C1 C7 Se1 -100.2(5)
C4 C3 C9 Se2 68.4(6)
C2 C3 C9 Se2 -108.3(5)
C4 C5 C11 Se3 -99.7(6)
C6 C5 C11 Se3 77.5(6)
